data_4033429
loop_
_publ_author_name
'Khan, Hina P. A.'
'Chakraborty, Tushar Kanti'

_publ_section_title
;
 Diversity-Oriented Approach to N-Heterocyclic Compounds from
 \a-Phenyl-\b-enamino Ester via a Mitsunobu-Michael Reaction Sequence.
;
_journal_issue 4
_journal_name_full 'The Journal of organic chemistry'
_journal_page_first 2027
_journal_page_last 2039
_journal_paper_doi 10.1021/acs.joc.7b02962
_journal_volume 83
_journal_year 2018
_chemical_absolute_configuration syn
_chemical_formula_moiety 'C26 H27 N1 O5 S1'
_chemical_formula_sum 'C26 H27 N O5 S'
_chemical_formula_weight 465.54
_space_group_crystal_system orthorhombic
_space_group_IT_number 19
_space_group_name_Hall 'P 2ac 2ab'
_space_group_name_H-M_alt 'P 21 21 21'
_symmetry_space_group_name_Hall 'P 2ac 2ab'
_symmetry_space_group_name_H-M 'P 21 21 21'
_atom_sites_solution_hydrogens geom
_audit_creation_method SHELXL-2013
_cell_angle_alpha 90
_cell_angle_beta 90
_cell_angle_gamma 90
_cell_formula_units_Z 4
_cell_length_a 8.552(3)
_cell_length_b 14.315(5)
_cell_length_c 19.352(7)
_cell_measurement_reflns_used 76559
_cell_measurement_temperature 293(2)
_cell_measurement_theta_max 27.7
_cell_measurement_theta_min 3.0
_cell_volume 2369.1(15)
_computing_structure_refinement 'SHELXL-2013 (Sheldrick, 2013)'
_diffrn_ambient_temperature 293(2)
_diffrn_measured_fraction_theta_full 0.998
_diffrn_measured_fraction_theta_max 0.994
_diffrn_measurement_device_type 'Bruker APEX-II CCD'
_diffrn_radiation_type MoK\a
_diffrn_radiation_wavelength 0.71073
_diffrn_reflns_av_R_equivalents 0.0909
_diffrn_reflns_av_unetI/netI 0.0588
_diffrn_reflns_Laue_measured_fraction_full 0.998
_diffrn_reflns_Laue_measured_fraction_max 0.994
_diffrn_reflns_limit_h_max 11
_diffrn_reflns_limit_h_min -11
_diffrn_reflns_limit_k_max 18
_diffrn_reflns_limit_k_min -18
_diffrn_reflns_limit_l_max 25
_diffrn_reflns_limit_l_min -24
_diffrn_reflns_number 76553
_diffrn_reflns_point_group_measured_fraction_full 0.998
_diffrn_reflns_point_group_measured_fraction_max 0.993
_diffrn_reflns_theta_full 25.242
_diffrn_reflns_theta_max 27.652
_diffrn_reflns_theta_min 2.968
_exptl_absorpt_coefficient_mu 0.174
_exptl_absorpt_correction_T_max 0.979
_exptl_absorpt_correction_T_min 0.969
_exptl_absorpt_correction_type empirical
_exptl_absorpt_process_details SADABS
_exptl_crystal_colour Colourless
_exptl_crystal_density_diffrn 1.305
_exptl_crystal_description Block
_exptl_crystal_F_000 984
_exptl_crystal_size_max 0.25
_exptl_crystal_size_mid 0.15
_exptl_crystal_size_min 0.12
_refine_diff_density_max 0.267
_refine_diff_density_min -0.280
_refine_diff_density_rms 0.070
_refine_ls_abs_structure_details
;
 Flack x determined using 1240 quotients [(I+)-(I-)]/[(I+)+(I-)]
 (Parsons and Flack (2004), Acta Cryst. A60, s61).
;
_refine_ls_abs_structure_Flack 0.12(3)
_refine_ls_extinction_method none
_refine_ls_goodness_of_fit_ref 0.929
_refine_ls_hydrogen_treatment constr
_refine_ls_matrix_type full
_refine_ls_number_parameters 300
_refine_ls_number_reflns 5492
_refine_ls_number_restraints 0
_refine_ls_restrained_S_all 0.929
_refine_ls_R_factor_all 0.1044
_refine_ls_R_factor_gt 0.0477
_refine_ls_shift/su_max 0.002
_refine_ls_shift/su_mean 0.000
_refine_ls_structure_factor_coef Fsqd
_refine_ls_weighting_details 'w=1/[\s^2^(Fo^2^)+(0.1000P)^2^] where P=(Fo^2^+2Fc^2^)/3'
_refine_ls_weighting_scheme calc
_refine_ls_wR_factor_gt 0.1113
_refine_ls_wR_factor_ref 0.1469
_reflns_Friedel_coverage 0.765
_reflns_Friedel_fraction_full 0.999
_reflns_Friedel_fraction_max 0.992
_reflns_number_gt 3580
_reflns_number_total 5492
_reflns_threshold_expression 'I > 2\s(I)'
_cod_data_source_file jo7b02962_si_006.cif
_cod_data_source_block 9i
_cod_depositor_comments 'Adding full bibliography for 4033429--4033433.cif.'
_cod_database_code 4033429
_shelx_space_group_comment
;
The symmetry employed for this shelxl refinement is uniquely defined
by the following loop, which should always be used as a source of
symmetry information in preference to the above space-group names.
They are only intended as comments.
;
_shelx_estimated_absorpt_t_min 0.969
_shelx_estimated_absorpt_t_max 0.979
_shelxl_version_number 2013-4

loop_
_space_group_symop_operation_xyz
'x, y, z'
'x+1/2, -y+1/2, -z'
'-x, y+1/2, -z+1/2'
'-x+1/2, -y, z+1/2'

loop_
_atom_site_label
_atom_site_type_symbol
_atom_site_fract_x
_atom_site_fract_y
_atom_site_fract_z
_atom_site_U_iso_or_equiv
_atom_site_adp_type
_atom_site_occupancy
_atom_site_site_symmetry_order
_atom_site_calc_flag
_atom_site_refinement_flags_posn
_atom_site_refinement_flags_adp
S1 S 0.95671(12) 0.65092(7) 0.06990(5) 0.0429(3) Uani 1 1 d . .
O1 O 1.2055(3) 0.8881(2) 0.12408(15) 0.0520(8) Uani 1 1 d . .
O2 O 0.8192(3) 0.79008(17) 0.22078(13) 0.0396(6) Uani 1 1 d . .
O3 O 1.1030(3) 0.9187(3) 0.22762(15) 0.0600(8) Uani 1 1 d . .
O4 O 0.9293(4) 0.7147(2) 0.01461(14) 0.0599(8) Uani 1 1 d . .
O5 O 1.0899(3) 0.5901(2) 0.06963(18) 0.0645(9) Uani 1 1 d . .
N1 N 0.9724(4) 0.7163(2) 0.13975(16) 0.0374(7) Uani 1 1 d . .
C1 C 1.4076(6) 0.7976(4) 0.1794(4) 0.0851(18) Uani 1 1 d . .
H1 H 1.3402 0.7806 0.2170 0.128 Uiso 1 1 calc R U
H22 H 1.5139 0.7999 0.1953 0.128 Uiso 1 1 calc R U
H21 H 1.3987 0.7521 0.1432 0.128 Uiso 1 1 calc R U
C2 C 1.3623(5) 0.8891(4) 0.1530(3) 0.0656(13) Uani 1 1 d . .
H20 H 1.3670 0.9344 0.1902 0.079 Uiso 1 1 calc R U
H23 H 1.4359 0.9083 0.1176 0.079 Uiso 1 1 calc R U
C3 C 1.0871(4) 0.9011(3) 0.1678(2) 0.0400(9) Uani 1 1 d . .
C4 C 0.9309(4) 0.8885(3) 0.13099(19) 0.0375(9) Uani 1 1 d . .
H14 H 0.9534 0.8869 0.0813 0.045 Uiso 1 1 calc R U
C5 C 0.8596(4) 0.7933(3) 0.14970(19) 0.0372(9) Uani 1 1 d . .
H24 H 0.7664 0.7821 0.1215 0.045 Uiso 1 1 calc R U
C6 C 0.7891(4) 0.5817(3) 0.08039(18) 0.0380(9) Uani 1 1 d . .
C7 C 0.6429(5) 0.6147(3) 0.0599(2) 0.0441(10) Uani 1 1 d . .
H5 H 0.6347 0.6718 0.0371 0.053 Uiso 1 1 calc R U
C8 C 0.5115(5) 0.5633(3) 0.0732(2) 0.0501(10) Uani 1 1 d . .
H4 H 0.4142 0.5867 0.0604 0.060 Uiso 1 1 calc R U
C9 C 0.5205(5) 0.4760(3) 0.1058(2) 0.0509(11) Uani 1 1 d . .
C10 C 0.3755(7) 0.4186(5) 0.1187(3) 0.0795(16) Uani 1 1 d . .
H2 H 0.3611 0.3752 0.0814 0.119 Uiso 1 1 calc R U
H3 H 0.2863 0.4591 0.1216 0.119 Uiso 1 1 calc R U
H27 H 0.3867 0.3849 0.1613 0.119 Uiso 1 1 calc R U
C11 C 0.8491(5) 0.6975(3) 0.24695(19) 0.0394(9) Uani 1 1 d . .
H13 H 0.7621 0.6560 0.2350 0.047 Uiso 1 1 calc R U
C12 C 0.9949(5) 0.6691(3) 0.2068(2) 0.0432(9) Uani 1 1 d . .
H6 H 1.0892 0.6908 0.2296 0.052 Uiso 1 1 calc R U
H7 H 1.0005 0.6018 0.2012 0.052 Uiso 1 1 calc R U
C13 C 0.8697(5) 0.7003(3) 0.3244(2) 0.0406(9) Uani 1 1 d . .
C14 C 0.7992(6) 0.6340(3) 0.3655(2) 0.0552(11) Uani 1 1 d . .
H12 H 0.7357 0.5887 0.3454 0.066 Uiso 1 1 calc R U
C15 C 0.8215(7) 0.6338(3) 0.4365(3) 0.0715(15) Uani 1 1 d . .
H8 H 0.7744 0.5883 0.4638 0.086 Uiso 1 1 calc R U
C16 C 0.9132(7) 0.7007(3) 0.4660(2) 0.0675(14) Uani 1 1 d . .
H9 H 0.9282 0.7011 0.5136 0.081 Uiso 1 1 calc R U
C17 C 0.9831(6) 0.7674(4) 0.4259(2) 0.0657(13) Uani 1 1 d . .
H10 H 1.0454 0.8127 0.4465 0.079 Uiso 1 1 calc R U
C18 C 0.9624(6) 0.7683(3) 0.3552(2) 0.0546(11) Uani 1 1 d . .
H11 H 1.0101 0.8140 0.3283 0.065 Uiso 1 1 calc R U
C19 C 0.8186(5) 0.9690(3) 0.14277(19) 0.0403(9) Uani 1 1 d . .
C20 C 0.7616(6) 1.0181(4) 0.0871(3) 0.0698(14) Uani 1 1 d . .
H19 H 0.7914 1.0008 0.0427 0.084 Uiso 1 1 calc R U
C21 C 0.6610(8) 1.0924(5) 0.0959(4) 0.094(2) Uani 1 1 d . .
H15 H 0.6244 1.1247 0.0575 0.113 Uiso 1 1 calc R U
C22 C 0.6148(6) 1.1189(4) 0.1604(3) 0.0750(16) Uani 1 1 d . .
H16 H 0.5496 1.1702 0.1665 0.090 Uiso 1 1 calc R U
C23 C 0.6663(6) 1.0684(3) 0.2164(3) 0.0613(12) Uani 1 1 d . .
H18 H 0.6326 1.0845 0.2605 0.074 Uiso 1 1 calc R U
C24 C 0.7670(5) 0.9946(3) 0.2080(2) 0.0514(11) Uani 1 1 d . .
H17 H 0.8009 0.9613 0.2465 0.062 Uiso 1 1 calc R U
C25 C 0.8001(5) 0.4955(3) 0.1139(2) 0.0469(10) Uani 1 1 d . .
H26 H 0.8969 0.4729 0.1279 0.056 Uiso 1 1 calc R U
C26 C 0.6667(6) 0.4444(3) 0.1261(2) 0.0529(11) Uani 1 1 d . .
H25 H 0.6748 0.3872 0.1485 0.063 Uiso 1 1 calc R U

loop_
_atom_site_aniso_label
_atom_site_aniso_U_11
_atom_site_aniso_U_22
_atom_site_aniso_U_33
_atom_site_aniso_U_23
_atom_site_aniso_U_13
_atom_site_aniso_U_12
S1 0.0444(5) 0.0429(5) 0.0415(5) -0.0090(5) 0.0045(4) -0.0024(5)
O1 0.0366(16) 0.0564(18) 0.0630(19) -0.0040(14) 0.0073(14) -0.0005(14)
O2 0.0423(14) 0.0347(13) 0.0419(15) 0.0017(11) 0.0042(12) 0.0046(12)
O3 0.0448(17) 0.088(2) 0.0469(17) -0.0075(17) -0.0081(13) -0.0103(17)
O4 0.079(2) 0.0597(18) 0.0413(16) 0.0032(14) 0.0044(15) -0.0169(18)
O5 0.0471(17) 0.0658(19) 0.081(2) -0.0244(18) 0.0137(16) 0.0072(15)
N1 0.0356(16) 0.0345(16) 0.0422(17) -0.0052(14) -0.0021(14) 0.0027(14)
C1 0.053(3) 0.068(4) 0.134(5) 0.008(3) -0.010(3) 0.010(3)
C2 0.038(2) 0.065(3) 0.094(4) -0.001(3) 0.007(2) -0.006(2)
C3 0.038(2) 0.034(2) 0.047(2) 0.0020(17) -0.0014(18) -0.0038(17)
C4 0.039(2) 0.040(2) 0.0339(19) 0.0008(16) -0.0028(16) 0.0014(17)
C5 0.0343(19) 0.037(2) 0.040(2) -0.0054(16) -0.0062(16) -0.0014(17)
C6 0.048(2) 0.0328(18) 0.034(2) -0.0058(16) -0.0064(17) 0.0005(17)
C7 0.053(2) 0.037(2) 0.043(2) -0.0008(17) -0.0128(19) 0.0021(19)
C8 0.042(2) 0.054(3) 0.055(2) -0.011(2) -0.0076(19) 0.003(2)
C9 0.059(3) 0.053(2) 0.041(2) -0.010(2) 0.004(2) -0.012(2)
C10 0.067(3) 0.083(4) 0.088(4) -0.012(3) 0.022(3) -0.025(3)
C11 0.038(2) 0.035(2) 0.045(2) 0.0022(17) -0.0037(17) -0.0020(17)
C12 0.044(2) 0.041(2) 0.044(2) -0.0058(18) -0.0111(17) 0.0068(17)
C13 0.038(2) 0.037(2) 0.047(2) -0.0010(18) 0.0007(17) 0.0037(18)
C14 0.060(3) 0.039(2) 0.066(3) 0.004(2) 0.007(2) -0.002(2)
C15 0.100(4) 0.056(3) 0.058(3) 0.014(3) 0.018(3) -0.002(3)
C16 0.101(4) 0.060(3) 0.042(2) 0.004(2) 0.001(3) 0.014(3)
C17 0.084(3) 0.066(3) 0.048(3) -0.003(2) -0.007(3) -0.012(3)
C18 0.068(3) 0.051(2) 0.045(2) 0.0018(19) -0.002(2) -0.013(2)
C19 0.039(2) 0.035(2) 0.047(2) 0.0014(18) -0.0031(18) -0.0017(17)
C20 0.079(3) 0.070(3) 0.060(3) 0.016(2) 0.002(3) 0.024(3)
C21 0.108(5) 0.079(4) 0.096(5) 0.030(4) -0.016(4) 0.040(4)
C22 0.061(3) 0.045(3) 0.119(5) -0.001(3) -0.006(3) 0.012(2)
C23 0.054(3) 0.048(3) 0.082(3) -0.019(3) 0.003(2) 0.001(2)
C24 0.058(3) 0.044(2) 0.053(3) -0.004(2) -0.002(2) 0.005(2)
C25 0.052(2) 0.038(2) 0.051(2) -0.0005(18) -0.011(2) 0.004(2)
C26 0.066(3) 0.040(2) 0.052(3) 0.0097(19) -0.006(2) -0.007(2)

loop_
_atom_type_symbol
_atom_type_description
_atom_type_scat_dispersion_real
_atom_type_scat_dispersion_imag
_atom_type_scat_source
C C 0.0033 0.0016 'International Tables Vol C Tables 4.2.6.8 and 6.1.1.4'
H H 0.0000 0.0000 'International Tables Vol C Tables 4.2.6.8 and 6.1.1.4'
N N 0.0061 0.0033 'International Tables Vol C Tables 4.2.6.8 and 6.1.1.4'
O O 0.0106 0.0060 'International Tables Vol C Tables 4.2.6.8 and 6.1.1.4'
S S 0.1246 0.1234 'International Tables Vol C Tables 4.2.6.8 and 6.1.1.4'

loop_
_geom_angle_atom_site_label_1
_geom_angle_atom_site_label_2
_geom_angle_atom_site_label_3
_geom_angle
O4 S1 O5 121.1(2)
O4 S1 N1 105.35(17)
O5 S1 N1 106.44(18)
O4 S1 C6 108.32(19)
O5 S1 C6 107.85(19)
N1 S1 C6 106.99(17)
C3 O1 C2 117.1(3)
C5 O2 C11 109.1(3)
C12 N1 C5 108.2(3)
C12 N1 S1 118.1(2)
C5 N1 S1 118.5(2)
C2 C1 H1 109.5
C2 C1 H22 109.5
H1 C1 H22 109.5
C2 C1 H21 109.5
H1 C1 H21 109.5
H22 C1 H21 109.5
O1 C2 C1 111.8(4)
O1 C2 H20 109.3
C1 C2 H20 109.3
O1 C2 H23 109.3
C1 C2 H23 109.3
H20 C2 H23 107.9
O3 C3 O1 124.0(4)
O3 C3 C4 125.4(4)
O1 C3 C4 110.6(3)
C19 C4 C3 113.2(3)
C19 C4 C5 112.8(3)
C3 C4 C5 110.1(3)
C19 C4 H14 106.8
C3 C4 H14 106.8
C5 C4 H14 106.8
O2 C5 N1 105.1(3)
O2 C5 C4 110.8(3)
N1 C5 C4 111.8(3)
O2 C5 H24 109.7
N1 C5 H24 109.7
C4 C5 H24 109.7
C7 C6 C25 119.5(4)
C7 C6 S1 120.5(3)
C25 C6 S1 119.8(3)
C8 C7 C6 120.0(4)
C8 C7 H5 120.0
C6 C7 H5 120.0
C7 C8 C9 121.3(4)
C7 C8 H4 119.4
C9 C8 H4 119.4
C26 C9 C8 117.9(4)
C26 C9 C10 121.1(4)
C8 C9 C10 121.0(5)
C9 C10 H2 109.5
C9 C10 H3 109.5
H2 C10 H3 109.5
C9 C10 H27 109.5
H2 C10 H27 109.5
H3 C10 H27 109.5
O2 C11 C13 110.2(3)
O2 C11 C12 102.2(3)
C13 C11 C12 114.7(3)
O2 C11 H13 109.8
C13 C11 H13 109.8
C12 C11 H13 109.8
N1 C12 C11 102.7(3)
N1 C12 H6 111.2
C11 C12 H6 111.2
N1 C12 H7 111.2
C11 C12 H7 111.2
H6 C12 H7 109.1
C14 C13 C18 119.0(4)
C14 C13 C11 120.3(4)
C18 C13 C11 120.7(4)
C13 C14 C15 120.8(4)
C13 C14 H12 119.6
C15 C14 H12 119.6
C16 C15 C14 119.5(4)
C16 C15 H8 120.2
C14 C15 H8 120.2
C15 C16 C17 120.3(5)
C15 C16 H9 119.9
C17 C16 H9 119.9
C16 C17 C18 120.8(5)
C16 C17 H10 119.6
C18 C17 H10 119.6
C17 C18 C13 119.5(4)
C17 C18 H11 120.3
C13 C18 H11 120.3
C20 C19 C24 117.7(4)
C20 C19 C4 119.7(4)
C24 C19 C4 122.6(3)
C19 C20 C21 121.2(5)
C19 C20 H19 119.4
C21 C20 H19 119.4
C22 C21 C20 120.6(5)
C22 C21 H15 119.7
C20 C21 H15 119.7
C21 C22 C23 118.8(5)
C21 C22 H16 120.6
C23 C22 H16 120.6
C24 C23 C22 120.8(5)
C24 C23 H18 119.6
C22 C23 H18 119.6
C23 C24 C19 120.7(4)
C23 C24 H17 119.6
C19 C24 H17 119.6
C26 C25 C6 119.6(4)
C26 C25 H26 120.2
C6 C25 H26 120.2
C25 C26 C9 121.7(4)
C25 C26 H25 119.1
C9 C26 H25 119.1

loop_
_geom_bond_atom_site_label_1
_geom_bond_atom_site_label_2
_geom_bond_distance
S1 O4 1.426(3)
S1 O5 1.434(3)
S1 N1 1.650(3)
S1 C6 1.755(4)
O1 C3 1.332(5)
O1 C2 1.454(6)
O2 C5 1.419(4)
O2 C11 1.442(5)
O3 C3 1.193(5)
N1 C12 1.476(5)
N1 C5 1.477(5)
C1 C2 1.458(7)
C1 H1 0.9600
C1 H22 0.9600
C1 H21 0.9600
C2 H20 0.9700
C2 H23 0.9700
C3 C4 1.524(5)
C4 C19 1.517(5)
C4 C5 1.536(5)
C4 H14 0.9800
C5 H24 0.9800
C6 C7 1.394(5)
C6 C25 1.397(6)
C7 C8 1.368(6)
C7 H5 0.9300
C8 C9 1.402(6)
C8 H4 0.9300
C9 C26 1.386(6)
C9 C10 1.509(7)
C10 H2 0.9600
C10 H3 0.9600
C10 H27 0.9600
C11 C13 1.509(6)
C11 C12 1.524(6)
C11 H13 0.9800
C12 H6 0.9700
C12 H7 0.9700
C13 C14 1.377(6)
C13 C18 1.390(6)
C14 C15 1.388(7)
C14 H12 0.9300
C15 C16 1.363(7)
C15 H8 0.9300
C16 C17 1.368(7)
C16 H9 0.9300
C17 C18 1.380(6)
C17 H10 0.9300
C18 H11 0.9300
C19 C20 1.376(6)
C19 C24 1.387(6)
C20 C21 1.378(8)
C20 H19 0.9300
C21 C22 1.363(8)
C21 H15 0.9300
C22 C23 1.375(7)
C22 H16 0.9300
C23 C24 1.373(6)
C23 H18 0.9300
C24 H17 0.9300
C25 C26 1.375(6)
C25 H26 0.9300
C26 H25 0.9300

loop_
_geom_torsion_atom_site_label_1
_geom_torsion_atom_site_label_2
_geom_torsion_atom_site_label_3
_geom_torsion_atom_site_label_4
_geom_torsion
O4 S1 N1 C12 177.5(3)
O5 S1 N1 C12 -52.8(3)
C6 S1 N1 C12 62.4(3)
O4 S1 N1 C5 43.6(3)
O5 S1 N1 C5 173.4(3)
C6 S1 N1 C5 -71.5(3)
C3 O1 C2 C1 85.5(6)
C2 O1 C3 O3 4.5(6)
C2 O1 C3 C4 -174.3(4)
O3 C3 C4 C19 51.9(5)
O1 C3 C4 C19 -129.2(3)
O3 C3 C4 C5 -75.3(5)
O1 C3 C4 C5 103.6(4)
C11 O2 C5 N1 -22.7(4)
C11 O2 C5 C4 -143.6(3)
C12 N1 C5 O2 0.1(4)
S1 N1 C5 O2 138.1(2)
C12 N1 C5 C4 120.4(3)
S1 N1 C5 C4 -101.7(3)
C19 C4 C5 O2 -61.4(4)
C3 C4 C5 O2 66.0(4)
C19 C4 C5 N1 -178.4(3)
C3 C4 C5 N1 -50.9(4)
O4 S1 C6 C7 -25.6(4)
O5 S1 C6 C7 -158.3(3)
N1 S1 C6 C7 87.6(3)
O4 S1 C6 C25 159.0(3)
O5 S1 C6 C25 26.3(4)
N1 S1 C6 C25 -87.9(3)
C25 C6 C7 C8 0.6(6)
S1 C6 C7 C8 -174.9(3)
C6 C7 C8 C9 -1.7(6)
C7 C8 C9 C26 1.9(6)
C7 C8 C9 C10 -178.4(4)
C5 O2 C11 C13 157.6(3)
C5 O2 C11 C12 35.3(4)
C5 N1 C12 C11 20.5(4)
S1 N1 C12 C11 -117.6(3)
O2 C11 C12 N1 -33.0(4)
C13 C11 C12 N1 -152.2(3)
O2 C11 C13 C14 136.1(4)
C12 C11 C13 C14 -109.2(4)
O2 C11 C13 C18 -45.2(5)
C12 C11 C13 C18 69.4(5)
C18 C13 C14 C15 -0.9(6)
C11 C13 C14 C15 177.7(4)
C13 C14 C15 C16 0.7(7)
C14 C15 C16 C17 -0.2(8)
C15 C16 C17 C18 0.0(8)
C16 C17 C18 C13 -0.2(8)
C14 C13 C18 C17 0.7(7)
C11 C13 C18 C17 -178.0(4)
C3 C4 C19 C20 121.8(4)
C5 C4 C19 C20 -112.4(4)
C3 C4 C19 C24 -59.7(5)
C5 C4 C19 C24 66.1(5)
C24 C19 C20 C21 2.3(8)
C4 C19 C20 C21 -179.1(5)
C19 C20 C21 C22 -0.3(10)
C20 C21 C22 C23 -2.0(9)
C21 C22 C23 C24 2.3(8)
C22 C23 C24 C19 -0.2(7)
C20 C19 C24 C23 -2.1(7)
C4 C19 C24 C23 179.4(4)
C7 C6 C25 C26 0.2(6)
S1 C6 C25 C26 175.7(3)
C6 C25 C26 C9 0.1(6)
C8 C9 C26 C25 -1.1(6)
C10 C9 C26 C25 179.2(4)
